data_1100115
loop_
_publ_author_name
E.Goreshnik
M.Leblanc
E.Gaudin
F.Taulelle
V.Maisonneuve

_publ_section_title
;
Structural and NMR studies of the series of related
[H_3_ N(CH_2_)_x_ NH_3_]&#x00B7;AlF_5_ (x = 6, 8, 10, 12) hybrid compounds
;
_journal_name_full 'Solid State Sciences'
_journal_page_first 1213
_journal_page_last 1219
_journal_paper_doi 10.1016/S1293-2558(02)01384-5
_journal_volume 4
_journal_year 2002
_chemical_formula_moiety
;
(C8 H22 N2 2+)n,n(Al1 F5 2-)
;
_chemical_formula_sum 'C8 H22 Al F5 N2'
_chemical_name_systematic
;
catena-(1,8-Octanediammonium (\m~2~-fluoro)-tetrafluoro-aluminium)
;
_space_group_IT_number 4
_symmetry_cell_setting monoclinic
_symmetry_space_group_name_Hall 'P 2yb'
_symmetry_space_group_name_H-M 'P 1 21 1'
_cell_angle_alpha 90
_cell_angle_beta 112.03(4)
_cell_angle_gamma 90
_cell_formula_units_Z 2
_cell_length_a 7.887(6)
_cell_length_b 5.502(5)
_cell_length_c 15.812(3)
_cell_volume 636.053
_diffrn_ambient_temperature ?
_exptl_crystal_density_diffrn 1.403
_exptl_crystal_description platelets
_refine_ls_R_factor_gt 0.0755
_refine_ls_wR_factor_gt 0.0755
_cod_depositor_comments
;
The following fixes were made to the structure:

1. Tag _atom_site_attached_hydrogens with values N = 3, C = 2, else = 0
was added. As a result, calculated summary formula contains the correct
amount of hydrogens.

2. Two atoms were removed, as they seem to be symmetric equivalents of
Al1 and F3:

Al1A* Al 0.6749(2) 0.50000 0.0344(1)
F3A* F 0.5047(9) -0.245(1) -0.0049(4)

As a result, amount of Al and F in the calculated summary formula is now
correct. Moreover, symmetry reconstruction does not result in bumps
(distance between atoms = 0) any more.

Andrius Merkys
2015-09-15
;
_cod_original_sg_symbol_H-M 'P 21'
_cod_original_formula_sum 'C8 H22 Al1 F5 N2'
_cod_database_code 1100115

loop_
_symmetry_equiv_pos_site_id
_symmetry_equiv_pos_as_xyz
1 x,y,z
2 -x,1/2+y,-z

loop_
_atom_site_label
_atom_site_type_symbol
_atom_site_fract_x
_atom_site_fract_y
_atom_site_fract_z
_atom_site_attached_hydrogens
Al1 Al 0.3251(2) 0.00000 -0.0344(1) 0
F1 F 0.3408(5) -0.024(1) 0.0820(2) 0
F2 F 0.3409(5) 0.022(1) -0.1441(2) 0
F3 F 0.4953(9) 0.255(1) 0.0049(4) 0
F4 F 0.1532(7) 0.232(1) -0.0587(3) 0
F5 F 0.1524(6) -0.226(1) -0.0734(3) 0
N1 N 0.1914(7) 0.5268(13) 0.0883(3) 3
N2 N 0.2837(7) 0.5041(14) 0.8213(3) 3
C1 C 0.268(1) 0.418(2) 0.1814(5) 2
C2 C 0.210(1) 0.560(2) 0.2479(4) 2
C3 C 0.291(1) 0.452(2) 0.3437(4) 2
C4 C 0.2112(11) 0.575(2) 0.4082(5) 2
C5 C 0.2915(11) 0.462(2) 0.5046(5) 2
C6 C 0.211(1) 0.570(2) 0.5691(5) 2
C7 C 0.287(1) 0.468(2) 0.6650(4) 2
C8 C 0.197(1) 0.580(2) 0.7257(4) 2

loop_
_atom_type_symbol
_atom_type_radius_bond
C 0.68
Al 1.35
F 0.64
N 0.68
